data_7034930
loop_
_publ_author_name
'Hoque, Md Najbul'
'Gogoi, Abhijit'
'Das, Gopal'

_publ_section_title
;
 Anion complexation with cyanobenzoyl substituted first and second
 generation tripodal amide receptors: crystal structure and solution
 studies.
;
_journal_issue 34
_journal_name_full 'Dalton transactions (Cambridge, England : 2003)'
_journal_page_first 15220
_journal_page_last 15231
_journal_paper_doi 10.1039/c5dt00369e
_journal_volume 44
_journal_year 2015
_chemical_formula_moiety '4(C48 H40 N7 O6), 4(F2 H), 2(H2 O), H4 O '
_chemical_formula_sum 'C192 H172 F8 N28 O27'
_chemical_formula_weight 3455.58
_space_group_crystal_system monoclinic
_space_group_IT_number 15
_space_group_name_Hall '-C 2yc'
_space_group_name_H-M_alt 'C 1 2/c 1'
_symmetry_space_group_name_Hall '-C 2yc'
_symmetry_space_group_name_H-M 'C 1 2/c 1'
_atom_sites_solution_hydrogens mixed
_audit_creation_date 2015-04-17
_audit_creation_method
;
Olex2 1.2-alpha
(compiled 2015.02.26 svn.r3159 for OlexSys, GUI svn.r3563)
;
_audit_update_record
;
2015-04-23 deposited with the CCDC.
2015-04-23 downloaded from the CCDC.
;
_cell_angle_alpha 90
_cell_angle_beta 111.627(4)
_cell_angle_gamma 90
_cell_formula_units_Z 2
_cell_length_a 28.7467(16)
_cell_length_b 18.6826(16)
_cell_length_c 16.7739(11)
_cell_measurement_reflns_used 12652
_cell_measurement_temperature 298(2)
_cell_measurement_theta_max 27.5367
_cell_measurement_theta_min 1.5852
_cell_volume 8374.5(10)
_computing_molecular_graphics 'Olex2 (Dolomanov et al., 2009)'
_computing_publication_material 'Olex2 (Dolomanov et al., 2009)'
_computing_structure_refinement 'ShelXL (Sheldrick, 2008)'
_diffrn_ambient_temperature 298
_diffrn_measured_fraction_theta_full 0.982
_diffrn_measured_fraction_theta_max 0.982
_diffrn_measurement_device_type 'CCD area detector'
_diffrn_measurement_method 'phi and omega scans'
_diffrn_radiation_type MoK\a
_diffrn_radiation_wavelength 0.71073
_diffrn_reflns_av_R_equivalents 0.0385
_diffrn_reflns_av_unetI/netI 0.0290
_diffrn_reflns_laue_measured_fraction_full 0.982
_diffrn_reflns_laue_measured_fraction_max 0.982
_diffrn_reflns_limit_h_max 26
_diffrn_reflns_limit_h_min -26
_diffrn_reflns_limit_k_max 17
_diffrn_reflns_limit_k_min -17
_diffrn_reflns_limit_l_max 15
_diffrn_reflns_limit_l_min -15
_diffrn_reflns_number 28319
_diffrn_reflns_point_group_measured_fraction_full 0.982
_diffrn_reflns_point_group_measured_fraction_max 0.982
_diffrn_reflns_theta_full 24.370
_diffrn_reflns_theta_max 24.370
_diffrn_reflns_theta_min 1.52
_exptl_absorpt_coefficient_mu 0.099
_exptl_absorpt_correction_type multi-scan
_exptl_crystal_colour red
_exptl_crystal_density_diffrn 1.370
_exptl_crystal_description needle
_exptl_crystal_F_000 3616
_exptl_crystal_size_max 0.29
_exptl_crystal_size_mid 0.15
_exptl_crystal_size_min 0.09
_exptl_transmission_factor_max 0.991
_exptl_transmission_factor_min 0.982
_refine_diff_density_max 0.311
_refine_diff_density_min -0.273
_refine_diff_density_rms 0.055
_refine_ls_extinction_method none
_refine_ls_goodness_of_fit_ref 1.158
_refine_ls_hydrogen_treatment mixed
_refine_ls_matrix_type full
_refine_ls_number_parameters 587
_refine_ls_number_reflns 8756
_refine_ls_number_restraints 2
_refine_ls_restrained_S_all 1.161
_refine_ls_R_factor_all 0.0859
_refine_ls_R_factor_gt 0.0519
_refine_ls_shift/su_max 0.001
_refine_ls_shift/su_mean 0.000
_refine_ls_structure_factor_coef Fsqd
_refine_ls_weighting_details 'w=1/[\s^2^(Fo^2^)+(0.1233P)^2^] where P=(Fo^2^+2Fc^2^)/3'
_refine_ls_weighting_scheme calc
_refine_ls_wR_factor_gt 0.1470
_refine_ls_wR_factor_ref 0.1892
_reflns_Friedel_coverage 0.000
_reflns_number_gt 4867
_reflns_number_total 6757
_reflns_threshold_expression 'I > 2\s(I)'
_cod_data_source_file c5dt00369e2.cif
_cod_data_source_block 4LH-4HF2-3H2O
_cod_depositor_comments 'Adding full bibliography for 7034925--7034934.cif.'
_cod_database_code 7034930
_shelx_space_group_comment
;
The symmetry employed for this shelxl refinement is uniquely defined
by the following loop, which should always be used as a source of
symmetry information in preference to the above space-group names.
They are only intended as comments.
;
_olex2_refinement_description
;
1. Fixed Uiso
 At 1.2 times of:
  All C(H) groups, All C(H,H) groups, All N(H) groups
2. Restrained distances
 O7-H7B_$1
 0.85 with sigma of 0.02
 O7A-H7AA
 0.85 with sigma of 0.02
3. Others
 Fixed Sof: O7A(0.25)
4.a Riding coordinates:
 F2(H1C)
4.b Ternary CH refined with riding coordinates:
 N1(H1)
4.c Secondary CH2 refined with riding coordinates:
 C2(H2A,H2B), C1(H1A,H1B), C17(H17A,H17B), C18(H18A,H18B), C34(H34A,H34B),
 C33(H33A,H33B)
4.d Aromatic/amide H refined with riding coordinates:
 N2(H2), N4(H4), C5(H5), C7(H7), C4(H4A), C8(H8), C14(H14), C11(H11), C15(H15),
  C16(H16), C24(H24), C23(H23), C20(H20), C21(H21), C26(H26), C29(H29),
 C30(H30), C32(H32), C37(H37), C39(H39), C36(H36), C40(H40), C41(H41), C46(H46),
  C42(H42), C44(H44), N7(H7A)
;
_shelx_shelxl_version_number 2014/7
_olex2_submission_special_instructions 'No special instructions were received'

loop_
_space_group_symop_operation_xyz
'x, y, z'
'-x, y, -z+1/2'
'x+1/2, y+1/2, z'
'-x+1/2, y+1/2, -z+1/2'
'-x, -y, -z'
'x, -y, z-1/2'
'-x+1/2, -y+1/2, -z'
'x+1/2, -y+1/2, z-1/2'

loop_
_atom_site_label
_atom_site_type_symbol
_atom_site_fract_x
_atom_site_fract_y
_atom_site_fract_z
_atom_site_U_iso_or_equiv
_atom_site_adp_type
_atom_site_occupancy
_atom_site_site_symmetry_order
_atom_site_calc_flag
_atom_site_refinement_flags_posn
_atom_site_refinement_flags_adp
_atom_site_refinement_flags_occupancy
_atom_site_disorder_assembly
_atom_site_disorder_group
N2 N 0.71851(13) 1.0795(2) 0.3899(2) 0.0704(11) Uani 1 1 d . . . . .
H2 H 0.6994 1.0989 0.4130 0.084 Uiso 1 1 calc R . . . .
N4 N 0.59211(15) 0.2277(2) 0.1768(2) 0.0809(12) Uani 1 1 d . . . . .
H4 H 0.5709 0.2059 0.1934 0.097 Uiso 1 1 calc R . . . .
N1 N 0.66494(15) 0.63660(16) 0.3433(3) 0.0739(11) Uani 1 1 d . . . . .
H1 H 0.6681 0.5858 0.3589 0.089 Uiso 1 1 calc R . . . .
N3 N 0.71682(16) 1.4885(2) 0.3724(3) 0.0996(14) Uani 1 1 d . . . . .
N6 N 0.4610(2) -0.0382(3) 0.6366(4) 0.140(2) Uani 1 1 d . . . . .
N5 N 0.61542(17) -0.1790(3) 0.1966(4) 0.131(2) Uani 1 1 d . . . . .
C5 C 0.69203(18) 0.9674(3) 0.4309(3) 0.0780(14) Uani 1 1 d . . . . .
H5 H 0.6751 0.9931 0.4592 0.094 Uiso 1 1 calc R . . . .
C10 C 0.7369(2) 1.2029(2) 0.3692(3) 0.0675(13) Uani 1 1 d . . . . .
C7 C 0.74286(17) 0.9631(3) 0.3481(3) 0.0784(14) Uani 1 1 d . . . . .
H7 H 0.7607 0.9859 0.3190 0.094 Uiso 1 1 calc R . . . .
C3 C 0.7154(2) 0.8544(3) 0.3910(3) 0.0694(14) Uani 1 1 d . . . . .
C4 C 0.69047(19) 0.8939(3) 0.4311(3) 0.0819(15) Uani 1 1 d . . . . .
H4A H 0.6722 0.8707 0.4590 0.098 Uiso 1 1 calc R . . . .
C12 C 0.7279(2) 1.3510(3) 0.3748(3) 0.0733(14) Uani 1 1 d . . . . .
C6 C 0.71865(18) 1.0040(3) 0.3889(3) 0.0640(12) Uani 1 1 d . . . . .
C2 C 0.72393(17) 0.7379(2) 0.3399(3) 0.0782(14) Uani 1 1 d . . . . .
H2A H 0.7582 0.7464 0.3450 0.094 Uiso 1 1 calc R . . . .
H2B H 0.7021 0.7501 0.2820 0.094 Uiso 1 1 calc R . . . .
C8 C 0.74146(18) 0.8895(3) 0.3490(3) 0.0813(14) Uani 1 1 d . . . . .
H8 H 0.7583 0.8633 0.3209 0.098 Uiso 1 1 calc R . . . .
C14 C 0.7716(2) 1.3207(3) 0.3743(3) 0.0851(15) Uani 1 1 d . . . . .
H14 H 0.7982 1.3498 0.3762 0.102 Uiso 1 1 calc R . . . .
C9 C 0.7440(2) 1.1252(3) 0.3596(3) 0.0726(14) Uani 1 1 d . . . . .
C11 C 0.69359(19) 1.2337(3) 0.3727(3) 0.0735(14) Uani 1 1 d . . . . .
H11 H 0.6675 1.2048 0.3737 0.088 Uiso 1 1 calc R . . . .
C1 C 0.71744(17) 0.6611(2) 0.3565(3) 0.0808(14) Uani 1 1 d . . . . .
H1A H 0.7388 0.6505 0.4153 0.097 Uiso 1 1 calc R . . . .
H1B H 0.7294 0.6327 0.3196 0.097 Uiso 1 1 calc R . . . .
C15 C 0.77578(19) 1.2483(3) 0.3710(3) 0.0817(14) Uani 1 1 d . . . . .
H15 H 0.8053 1.2286 0.3700 0.098 Uiso 1 1 calc R . . . .
C13 C 0.72204(18) 1.4276(3) 0.3738(3) 0.0813(15) Uani 1 1 d . . . . .
C16 C 0.68957(19) 1.3067(3) 0.3746(3) 0.0777(14) Uani 1 1 d . . . . .
H16 H 0.6603 1.3268 0.3759 0.093 Uiso 1 1 calc R . . . .
C31 C 0.61665(18) 0.1073(3) 0.1583(4) 0.0770(14) Uani 1 1 d . . . . .
C24 C 0.6216(2) 0.4201(3) 0.1683(3) 0.0827(15) Uani 1 1 d . . . . .
H24 H 0.6392 0.4494 0.1444 0.099 Uiso 1 1 calc R . . . .
C17 C 0.62978(18) 0.6389(2) 0.2513(3) 0.0815(14) Uani 1 1 d . . . . .
H17A H 0.5967 0.6524 0.2488 0.098 Uiso 1 1 calc R . . . .
H17B H 0.6410 0.6752 0.2211 0.098 Uiso 1 1 calc R . . . .
C23 C 0.61914(19) 0.3475(3) 0.1522(3) 0.0855(15) Uani 1 1 d . . . . .
H23 H 0.6354 0.3287 0.1181 0.103 Uiso 1 1 calc R . . . .
C22 C 0.5930(2) 0.3020(3) 0.1855(3) 0.0745(14) Uani 1 1 d . . . . .
C19 C 0.59864(19) 0.4501(3) 0.2189(3) 0.0707(13) Uani 1 1 d . . . . .
C20 C 0.57061(18) 0.4061(3) 0.2500(3) 0.0755(14) Uani 1 1 d . . . . .
H20 H 0.5534 0.4255 0.2823 0.091 Uiso 1 1 calc R . . . .
C27 C 0.61569(18) -0.0415(3) 0.1766(4) 0.0825(14) Uani 1 1 d . . . . .
C28 C 0.61563(18) -0.1189(4) 0.1870(4) 0.0959(17) Uani 1 1 d . . . . .
C21 C 0.56792(18) 0.3340(3) 0.2338(3) 0.0804(14) Uani 1 1 d . . . . .
H21 H 0.5489 0.3054 0.2555 0.097 Uiso 1 1 calc R . . . .
C26 C 0.6018(2) 0.0758(3) 0.2199(4) 0.0954(16) Uani 1 1 d . . . . .
H26 H 0.5922 0.1048 0.2562 0.114 Uiso 1 1 calc R . . . .
C29 C 0.6306(2) -0.0118(4) 0.1156(4) 0.1122(19) Uani 1 1 d . . . . .
H29 H 0.6401 -0.0407 0.0791 0.135 Uiso 1 1 calc R . . . .
C25 C 0.6194(2) 0.1849(3) 0.1462(4) 0.0849(15) Uani 1 1 d . . . . .
C18 C 0.62680(19) 0.5684(2) 0.2076(3) 0.0846(15) Uani 1 1 d . . . . .
H18A H 0.6087 0.5734 0.1463 0.102 Uiso 1 1 calc R . . . .
H18B H 0.6601 0.5506 0.2171 0.102 Uiso 1 1 calc R . . . .
C30 C 0.6316(2) 0.0615(4) 0.1089(4) 0.1077(18) Uani 1 1 d . . . . .
H30 H 0.6430 0.0809 0.0685 0.129 Uiso 1 1 calc R . . . .
C32 C 0.60101(19) 0.0026(3) 0.2286(4) 0.0981(16) Uani 1 1 d . . . . .
H32 H 0.5905 -0.0172 0.2699 0.118 Uiso 1 1 calc R . . . .
C38 C 0.5640(2) 0.3732(3) 0.4782(3) 0.0719(13) Uani 1 1 d . . . . .
C35 C 0.6083(2) 0.5002(3) 0.4614(3) 0.0731(13) Uani 1 1 d . . . . .
C37 C 0.53615(19) 0.4344(3) 0.4559(3) 0.0756(14) Uani 1 1 d . . . . .
H37 H 0.5022 0.4331 0.4463 0.091 Uiso 1 1 calc R . . . .
C39 C 0.6145(2) 0.3751(3) 0.4910(3) 0.0815(14) Uani 1 1 d . . . . .
H39 H 0.6335 0.3335 0.5047 0.098 Uiso 1 1 calc R . . . .
C34 C 0.6066(2) 0.6224(3) 0.4184(3) 0.0972(16) Uani 1 1 d . . . . .
H34A H 0.5919 0.6442 0.4561 0.117 Uiso 1 1 calc R . . . .
H34B H 0.5801 0.6107 0.3644 0.117 Uiso 1 1 calc R . . . .
C36 C 0.5581(2) 0.4978(3) 0.4476(3) 0.0796(14) Uani 1 1 d . . . . .
H36 H 0.5389 0.5393 0.4327 0.096 Uiso 1 1 calc R . . . .
C40 C 0.63595(19) 0.4389(3) 0.4832(3) 0.0783(14) Uani 1 1 d . . . . .
H40 H 0.6699 0.4405 0.4929 0.094 Uiso 1 1 calc R . . . .
C33 C 0.6441(2) 0.6720(2) 0.4044(3) 0.0940(16) Uani 1 1 d . . . . .
H33A H 0.6710 0.6820 0.4586 0.113 Uiso 1 1 calc R . . . .
H33B H 0.6281 0.7169 0.3804 0.113 Uiso 1 1 calc R . . . .
C43 C 0.4756(2) 0.0911(3) 0.5934(4) 0.0906(16) Uani 1 1 d . . . . .
C47 C 0.50054(19) 0.2262(3) 0.5539(4) 0.0822(15) Uani 1 1 d . . . . .
C41 C 0.4799(2) 0.2160(3) 0.6178(4) 0.1021(17) Uani 1 1 d . . . . .
H41 H 0.4747 0.2550 0.6479 0.122 Uiso 1 1 calc R . . . .
C46 C 0.50624(18) 0.1674(3) 0.5093(3) 0.0892(15) Uani 1 1 d . . . . .
H46 H 0.5188 0.1734 0.4659 0.107 Uiso 1 1 calc R . . . .
C42 C 0.4677(2) 0.1487(4) 0.6349(4) 0.1026(17) Uani 1 1 d . . . . .
H42 H 0.4536 0.1425 0.6762 0.123 Uiso 1 1 calc R . . . .
C44 C 0.4938(2) 0.0999(3) 0.5273(4) 0.1016(17) Uani 1 1 d . . . . .
H44 H 0.4975 0.0607 0.4960 0.122 Uiso 1 1 calc R . . . .
C45 C 0.4665(2) 0.0192(4) 0.6160(4) 0.1125(19) Uani 1 1 d . . . . .
N7 N 0.54316(16) 0.3066(2) 0.4891(3) 0.0823(12) Uani 1 1 d . . . . .
H7A H 0.5474 0.2700 0.4615 0.099 Uiso 1 1 calc R . . . .
O1 O 0.71251(12) 0.78152(17) 0.39898(19) 0.0843(10) Uani 1 1 d . . . . .
O3 O 0.60116(11) 0.52039(18) 0.24316(19) 0.0803(9) Uani 1 1 d . . . . .
O2 O 0.63434(12) 0.56036(18) 0.4567(2) 0.0893(10) Uani 1 1 d . . . . .
C48 C 0.5172(2) 0.2981(3) 0.5407(4) 0.0885(16) Uani 1 1 d . . . . .
O6 O 0.77308(14) 1.10459(16) 0.3249(2) 0.0949(12) Uani 1 1 d . . . . .
O4 O 0.50653(15) 0.3490(2) 0.5785(3) 0.1197(13) Uani 1 1 d . . . . .
O5 O 0.64559(16) 0.2092(2) 0.1085(3) 0.1230(15) Uani 1 1 d . . . . .
F1 F 0.64611(11) 0.11604(14) 0.4617(2) 0.1189(11) Uani 1 1 d . . . A 1
F2 F 0.58922(16) 0.20355(17) 0.4238(3) 0.198(2) Uani 1 1 d . . . B 2
H1C H 0.6203 0.1637 0.4502 0.21(4) Uiso 1 1 d R . . . .
O7 O 0.5000 0.1804(3) 0.2500 0.183(3) Uani 1 2 d DS T P . .
O7A O 0.5000 0.6279(8) 0.2500 0.148(4) Uani 0.5 2 d DS T P . .
H7B H 0.5350(7) 0.176(2) 0.275(3) 0.09(2) Uiso 1 1 d D . . . .
H7AA H 0.497(10) 0.655(7) 0.289(10) 0.61(11) Uiso 1 1 d D . . . .

loop_
_atom_site_aniso_label
_atom_site_aniso_U_11
_atom_site_aniso_U_22
_atom_site_aniso_U_33
_atom_site_aniso_U_23
_atom_site_aniso_U_13
_atom_site_aniso_U_12
N2 0.085(3) 0.052(3) 0.079(3) -0.006(2) 0.036(2) 0.000(2)
N4 0.092(3) 0.069(3) 0.085(3) -0.011(2) 0.037(3) -0.014(2)
N1 0.089(3) 0.055(2) 0.080(3) 0.000(2) 0.034(3) 0.000(2)
N3 0.117(4) 0.071(3) 0.106(3) 0.001(3) 0.035(3) -0.004(3)
N6 0.184(5) 0.114(4) 0.151(5) -0.002(4) 0.094(4) -0.045(4)
N5 0.110(4) 0.081(3) 0.173(5) 0.010(4) 0.019(3) 0.008(3)
C5 0.089(4) 0.075(4) 0.081(4) -0.003(3) 0.044(3) 0.001(3)
C10 0.079(4) 0.057(3) 0.067(3) 0.005(2) 0.027(3) -0.001(3)
C7 0.086(4) 0.061(4) 0.099(4) -0.003(3) 0.047(3) -0.013(3)
C3 0.090(4) 0.045(4) 0.070(3) -0.008(3) 0.026(3) -0.001(3)
C4 0.116(4) 0.057(4) 0.085(4) -0.004(3) 0.050(3) -0.002(3)
C12 0.091(4) 0.059(4) 0.067(3) 0.000(2) 0.026(3) -0.003(4)
C6 0.067(3) 0.064(4) 0.064(3) -0.008(3) 0.027(3) 0.003(3)
C2 0.081(3) 0.058(3) 0.098(4) -0.011(3) 0.036(3) -0.006(2)
C8 0.091(4) 0.067(4) 0.100(4) -0.008(3) 0.051(3) -0.005(3)
C14 0.085(4) 0.077(4) 0.097(4) -0.003(3) 0.038(3) -0.008(3)
C9 0.082(4) 0.061(4) 0.074(4) 0.005(3) 0.028(3) -0.002(3)
C11 0.072(4) 0.064(4) 0.086(4) 0.001(3) 0.031(3) 0.001(3)
C1 0.083(4) 0.072(3) 0.086(4) -0.008(3) 0.029(3) 0.000(3)
C15 0.089(4) 0.067(4) 0.098(4) 0.006(3) 0.044(3) 0.006(3)
C13 0.094(4) 0.072(4) 0.078(4) -0.005(3) 0.033(3) -0.008(3)
C16 0.083(4) 0.067(4) 0.085(4) -0.001(3) 0.034(3) 0.005(3)
C31 0.081(4) 0.076(4) 0.074(4) -0.004(4) 0.028(3) -0.004(3)
C24 0.106(4) 0.083(4) 0.067(4) -0.003(3) 0.041(3) -0.021(3)
C17 0.082(3) 0.071(3) 0.089(4) 0.021(3) 0.029(3) -0.001(2)
C23 0.108(4) 0.079(4) 0.070(4) -0.014(3) 0.033(3) -0.012(3)
C22 0.090(4) 0.067(4) 0.066(3) -0.004(3) 0.027(3) -0.021(3)
C19 0.085(4) 0.064(4) 0.064(3) -0.003(3) 0.028(3) -0.016(3)
C20 0.082(4) 0.068(4) 0.080(4) -0.003(3) 0.033(3) -0.008(3)
C27 0.069(3) 0.086(5) 0.087(4) 0.000(4) 0.022(3) 0.004(3)
C28 0.076(4) 0.090(5) 0.106(4) -0.002(4) 0.016(3) 0.009(3)
C21 0.083(4) 0.075(4) 0.089(4) -0.002(3) 0.037(3) -0.013(3)
C26 0.115(4) 0.080(4) 0.103(5) -0.005(3) 0.053(4) -0.003(3)
C29 0.137(5) 0.094(5) 0.124(5) 0.007(4) 0.069(5) 0.030(4)
C25 0.095(4) 0.080(5) 0.083(4) -0.012(3) 0.037(3) -0.015(4)
C18 0.103(4) 0.073(3) 0.078(4) 0.002(3) 0.033(3) -0.021(3)
C30 0.146(5) 0.090(5) 0.117(5) 0.009(4) 0.083(4) 0.016(4)
C32 0.108(4) 0.089(5) 0.108(5) 0.001(4) 0.052(4) -0.004(3)
C38 0.093(5) 0.059(4) 0.072(3) 0.005(3) 0.040(3) 0.002(3)
C35 0.094(5) 0.062(4) 0.070(3) 0.001(3) 0.038(3) -0.001(4)
C37 0.086(3) 0.068(3) 0.084(4) 0.009(3) 0.044(3) 0.010(3)
C39 0.079(4) 0.088(4) 0.084(4) 0.014(3) 0.037(3) 0.013(3)
C34 0.121(4) 0.071(3) 0.120(5) 0.006(3) 0.069(4) 0.005(4)
C36 0.092(5) 0.068(4) 0.090(4) 0.009(3) 0.048(3) 0.013(3)
C40 0.079(3) 0.082(4) 0.079(4) 0.007(3) 0.036(3) -0.006(4)
C33 0.128(4) 0.063(3) 0.113(4) -0.004(3) 0.069(4) -0.001(3)
C43 0.093(4) 0.079(5) 0.096(5) 0.004(4) 0.031(4) -0.015(3)
C47 0.083(4) 0.072(4) 0.090(4) 0.000(4) 0.030(3) 0.010(3)
C41 0.123(5) 0.098(5) 0.105(5) 0.007(3) 0.064(4) 0.006(3)
C46 0.101(4) 0.084(4) 0.092(4) 0.004(4) 0.048(3) -0.012(3)
C42 0.118(4) 0.097(5) 0.111(5) 0.005(4) 0.064(4) -0.007(4)
C44 0.121(5) 0.094(5) 0.103(5) -0.006(4) 0.056(4) -0.014(3)
C45 0.125(5) 0.110(5) 0.113(5) -0.007(4) 0.056(4) -0.028(4)
N7 0.101(3) 0.078(3) 0.087(3) -0.001(2) 0.057(3) 0.006(2)
O1 0.119(3) 0.059(2) 0.084(2) -0.0075(18) 0.048(2) 0.0017(17)
O3 0.098(2) 0.066(2) 0.087(2) 0.0017(19) 0.046(2) -0.0169(17)
O2 0.106(3) 0.069(2) 0.101(3) 0.0067(19) 0.049(2) 0.000(2)
C48 0.109(4) 0.065(4) 0.097(5) -0.004(3) 0.044(4) 0.017(3)
O6 0.109(3) 0.076(2) 0.123(3) 0.004(2) 0.070(2) 0.0099(19)
O4 0.160(3) 0.087(3) 0.150(4) 0.005(2) 0.102(3) 0.010(2)
O5 0.145(4) 0.097(3) 0.163(4) 0.000(2) 0.100(3) -0.011(2)
F1 0.140(3) 0.096(2) 0.144(3) 0.0017(17) 0.079(2) 0.0013(19)
F2 0.204(4) 0.106(2) 0.370(6) 0.006(3) 0.205(4) 0.012(3)
O7 0.190(11) 0.105(5) 0.249(10) 0.000 0.074(10) 0.000
O7A 0.111(8) 0.189(11) 0.128(10) 0.000 0.027(8) 0.000

loop_
_atom_type_symbol
_atom_type_description
_atom_type_scat_dispersion_real
_atom_type_scat_dispersion_imag
_atom_type_scat_source
C C 0.0033 0.0016 'International Tables Vol C Tables 4.2.6.8 and 6.1.1.4'
H H 0.0000 0.0000 'International Tables Vol C Tables 4.2.6.8 and 6.1.1.4'
F F 0.0171 0.0103 'International Tables Vol C Tables 4.2.6.8 and 6.1.1.4'
N N 0.0061 0.0033 'International Tables Vol C Tables 4.2.6.8 and 6.1.1.4'
O O 0.0106 0.0060 'International Tables Vol C Tables 4.2.6.8 and 6.1.1.4'

loop_
_geom_angle_atom_site_label_1
_geom_angle_atom_site_label_2
_geom_angle_atom_site_label_3
_geom_angle
C6 N2 H2 115.5
C9 N2 H2 115.5
C9 N2 C6 128.9(4)
C22 N4 H4 115.1
C25 N4 H4 115.1
C25 N4 C22 129.8(5)
C1 N1 H1 105.3
C1 N1 C33 113.0(4)
C17 N1 H1 105.3
C17 N1 C1 113.5(4)
C17 N1 C33 113.5(4)
C33 N1 H1 105.3
C4 C5 H5 119.5
C4 C5 C6 121.1(5)
C6 C5 H5 119.5
C11 C10 C9 124.8(5)
C11 C10 C15 118.0(4)
C15 C10 C9 117.1(5)
C6 C7 H7 119.1
C6 C7 C8 121.8(4)
C8 C7 H7 119.1
C4 C3 C8 118.8(4)
C4 C3 O1 115.2(5)
C8 C3 O1 126.0(5)
C5 C4 H4A 119.5
C3 C4 C5 121.0(5)
C3 C4 H4A 119.5
C14 C12 C13 120.8(5)
C16 C12 C14 118.8(4)
C16 C12 C13 120.5(5)
C5 C6 N2 118.7(5)
C7 C6 N2 124.4(5)
C7 C6 C5 116.9(4)
H2A C2 H2B 108.1
C1 C2 H2A 109.6
C1 C2 H2B 109.6
O1 C2 H2A 109.6
O1 C2 H2B 109.6
O1 C2 C1 110.4(4)
C7 C8 H8 119.8
C3 C8 C7 120.5(4)
C3 C8 H8 119.8
C12 C14 H14 119.9
C15 C14 C12 120.3(4)
C15 C14 H14 119.9
N2 C9 C10 117.8(6)
O6 C9 N2 122.3(4)
O6 C9 C10 119.9(5)
C10 C11 H11 120.1
C16 C11 C10 119.8(4)
C16 C11 H11 120.1
N1 C1 H1A 108.1
N1 C1 H1B 108.1
C2 C1 N1 116.8(3)
C2 C1 H1A 108.1
C2 C1 H1B 108.1
H1A C1 H1B 107.3
C10 C15 H15 119.2
C14 C15 C10 121.5(5)
C14 C15 H15 119.2
N3 C13 C12 179.2(6)
C12 C16 H16 119.2
C11 C16 C12 121.6(4)
C11 C16 H16 119.2
C26 C31 C25 124.7(6)
C30 C31 C26 116.0(5)
C30 C31 C25 119.3(6)
C23 C24 H24 119.4
C19 C24 H24 119.4
C19 C24 C23 121.3(5)
N1 C17 H17A 109.2
N1 C17 H17B 109.2
H17A C17 H17B 107.9
C18 C17 N1 111.9(3)
C18 C17 H17A 109.2
C18 C17 H17B 109.2
C24 C23 H23 119.3
C24 C23 C22 121.5(5)
C22 C23 H23 119.3
N4 C22 C21 119.4(5)
C23 C22 N4 124.1(6)
C23 C22 C21 116.4(5)
C24 C19 C20 118.2(5)
O3 C19 C24 126.2(5)
O3 C19 C20 115.6(5)
C19 C20 H20 119.8
C21 C20 C19 120.5(5)
C21 C20 H20 119.8
C29 C27 C28 120.6(6)
C29 C27 C32 119.1(5)
C32 C27 C28 120.3(6)
N5 C28 C27 178.7(7)
C22 C21 H21 119.0
C20 C21 C22 122.0(5)
C20 C21 H21 119.0
C31 C26 H26 119.3
C32 C26 C31 121.5(5)
C32 C26 H26 119.3
C27 C29 H29 120.4
C27 C29 C30 119.2(6)
C30 C29 H29 120.4
N4 C25 C31 117.6(6)
O5 C25 N4 121.9(5)
O5 C25 C31 120.5(6)
C17 C18 H18A 110.3
C17 C18 H18B 110.3
H18A C18 H18B 108.5
O3 C18 C17 107.1(4)
O3 C18 H18A 110.3
O3 C18 H18B 110.3
C31 C30 C29 123.7(5)
C31 C30 H30 118.2
C29 C30 H30 118.2
C27 C32 C26 120.5(5)
C27 C32 H32 119.8
C26 C32 H32 119.8
C37 C38 C39 119.7(5)
C37 C38 N7 122.3(5)
C39 C38 N7 118.0(5)
C40 C35 C36 119.3(5)
C40 C35 O2 115.2(6)
O2 C35 C36 125.5(5)
C38 C37 H37 119.8
C38 C37 C36 120.3(5)
C36 C37 H37 119.8
C38 C39 H39 120.3
C40 C39 C38 119.4(4)
C40 C39 H39 120.3
H34A C34 H34B 108.8
C33 C34 H34A 110.8
C33 C34 H34B 110.8
O2 C34 H34A 110.8
O2 C34 H34B 110.8
O2 C34 C33 105.0(4)
C35 C36 H36 119.9
C37 C36 C35 120.2(4)
C37 C36 H36 119.9
C35 C40 C39 121.1(5)
C35 C40 H40 119.5
C39 C40 H40 119.5
N1 C33 H33A 109.9
N1 C33 H33B 109.9
C34 C33 N1 108.7(4)
C34 C33 H33A 109.9
C34 C33 H33B 109.9
H33A C33 H33B 108.3
C42 C43 C44 120.0(5)
C42 C43 C45 121.8(7)
C44 C43 C45 118.2(6)
C41 C47 C48 119.2(6)
C46 C47 C41 118.2(5)
C46 C47 C48 122.5(6)
C47 C41 H41 120.1
C42 C41 C47 119.7(5)
C42 C41 H41 120.1
C47 C46 H46 119.3
C47 C46 C44 121.4(5)
C44 C46 H46 119.3
C43 C42 C41 121.5(6)
C43 C42 H42 119.3
C41 C42 H42 119.3
C43 C44 H44 120.5
C46 C44 C43 119.0(5)
C46 C44 H44 120.5
N6 C45 C43 177.4(7)
C38 N7 H7A 118.4
C48 N7 C38 123.1(4)
C48 N7 H7A 118.4
C3 O1 C2 117.7(4)
C19 O3 C18 117.3(4)
C35 O2 C34 117.9(4)
N7 C48 C47 119.5(6)
O4 C48 C47 117.9(6)
O4 C48 N7 122.6(5)

loop_
_geom_bond_atom_site_label_1
_geom_bond_atom_site_label_2
_geom_bond_distance
N2 H2 0.8600
N2 C6 1.410(5)
N2 C9 1.342(6)
N4 H4 0.8600
N4 C22 1.396(6)
N4 C25 1.347(6)
N1 H1 0.9800
N1 C1 1.513(5)
N1 C17 1.502(5)
N1 C33 1.517(5)
N3 C13 1.147(5)
N6 C45 1.156(7)
N5 C28 1.135(6)
C5 H5 0.9300
C5 C4 1.373(6)
C5 C6 1.395(6)
C10 C9 1.482(6)
C10 C11 1.393(6)
C10 C15 1.394(6)
C7 H7 0.9300
C7 C6 1.374(6)
C7 C8 1.377(6)
C3 C4 1.366(6)
C3 C8 1.369(6)
C3 O1 1.374(5)
C4 H4A 0.9300
C12 C14 1.380(6)
C12 C13 1.440(7)
C12 C16 1.378(6)
C2 H2A 0.9700
C2 H2B 0.9700
C2 C1 1.487(5)
C2 O1 1.412(5)
C8 H8 0.9300
C14 H14 0.9300
C14 C15 1.361(6)
C9 O6 1.242(5)
C11 H11 0.9300
C11 C16 1.370(5)
C1 H1A 0.9700
C1 H1B 0.9700
C15 H15 0.9300
C16 H16 0.9300
C31 C26 1.386(6)
C31 C25 1.471(7)
C31 C30 1.366(6)
C24 H24 0.9300
C24 C23 1.381(6)
C24 C19 1.372(6)
C17 H17A 0.9700
C17 H17B 0.9700
C17 C18 1.495(6)
C23 H23 0.9300
C23 C22 1.382(6)
C22 C21 1.401(6)
C19 C20 1.381(6)
C19 O3 1.370(5)
C20 H20 0.9300
C20 C21 1.370(5)
C27 C28 1.456(8)
C27 C29 1.365(7)
C27 C32 1.375(7)
C21 H21 0.9300
C26 H26 0.9300
C26 C32 1.377(6)
C29 H29 0.9300
C29 C30 1.374(7)
C25 O5 1.233(6)
C18 H18A 0.9700
C18 H18B 0.9700
C18 O3 1.425(5)
C30 H30 0.9300
C32 H32 0.9300
C38 C37 1.367(6)
C38 C39 1.386(6)
C38 N7 1.423(5)
C35 C36 1.375(6)
C35 C40 1.365(6)
C35 O2 1.369(5)
C37 H37 0.9300
C37 C36 1.373(6)
C39 H39 0.9300
C39 C40 1.370(6)
C34 H34A 0.9700
C34 H34B 0.9700
C34 C33 1.504(6)
C34 O2 1.420(5)
C36 H36 0.9300
C40 H40 0.9300
C33 H33A 0.9700
C33 H33B 0.9700
C43 C42 1.345(7)
C43 C44 1.400(7)
C43 C45 1.446(8)
C47 C41 1.415(6)
C47 C46 1.373(6)
C47 C48 1.471(7)
C41 H41 0.9300
C41 C42 1.364(7)
C46 H46 0.9300
C46 C44 1.373(6)
C42 H42 0.9300
C44 H44 0.9300
N7 H7A 0.8600
N7 C48 1.344(6)
C48 O4 1.243(5)
F1 H1C 1.1301
F2 H1C 1.1202
O7 H7B 0.939(19)
O7A H7AA 0.85(2)

loop_
_geom_torsion_atom_site_label_1
_geom_torsion_atom_site_label_2
_geom_torsion_atom_site_label_3
_geom_torsion_atom_site_label_4
_geom_torsion
N4 C22 C21 C20 175.0(4)
N1 C17 C18 O3 70.0(4)
C10 C11 C16 C12 -1.1(7)
C4 C5 C6 N2 179.3(4)
C4 C5 C6 C7 0.1(6)
C4 C3 C8 C7 0.6(6)
C4 C3 O1 C2 161.4(4)
C12 C14 C15 C10 -0.9(7)
C6 N2 C9 C10 -179.9(4)
C6 N2 C9 O6 -0.3(7)
C6 C5 C4 C3 0.7(6)
C6 C7 C8 C3 0.2(6)
C8 C7 C6 N2 -179.7(4)
C8 C7 C6 C5 -0.6(6)
C8 C3 C4 C5 -1.1(6)
C8 C3 O1 C2 -20.2(6)
C14 C12 C16 C11 -1.1(7)
C9 N2 C6 C5 174.7(4)
C9 N2 C6 C7 -6.3(6)
C9 C10 C11 C16 -174.7(4)
C9 C10 C15 C14 175.9(4)
C11 C10 C9 N2 -28.2(6)
C11 C10 C9 O6 152.1(4)
C11 C10 C15 C14 -1.3(7)
C1 N1 C17 C18 94.2(4)
C1 N1 C33 C34 -152.2(4)
C1 C2 O1 C3 -178.3(3)
C15 C10 C9 N2 154.8(4)
C15 C10 C9 O6 -24.9(6)
C15 C10 C11 C16 2.3(6)
C13 C12 C14 C15 -176.8(4)
C13 C12 C16 C11 177.8(4)
C16 C12 C14 C15 2.1(7)
C31 C26 C32 C27 0.9(8)
C24 C23 C22 N4 -175.1(4)
C24 C23 C22 C21 2.1(6)
C24 C19 C20 C21 2.9(6)
C24 C19 O3 C18 5.2(6)
C17 N1 C1 C2 67.2(5)
C17 N1 C33 C34 76.7(5)
C17 C18 O3 C19 -173.3(3)
C23 C24 C19 C20 -3.2(7)
C23 C24 C19 O3 175.8(4)
C23 C22 C21 C20 -2.4(6)
C22 N4 C25 C31 169.6(4)
C22 N4 C25 O5 -11.0(7)
C19 C24 C23 C22 0.7(7)
C19 C20 C21 C22 -0.1(6)
C20 C19 O3 C18 -175.8(4)
C27 C29 C30 C31 -2.3(8)
C28 C27 C29 C30 -178.2(5)
C28 C27 C32 C26 178.9(4)
C26 C31 C25 N4 -21.3(7)
C26 C31 C25 O5 159.3(5)
C26 C31 C30 C29 2.4(8)
C29 C27 C32 C26 -0.6(7)
C25 N4 C22 C23 9.1(7)
C25 N4 C22 C21 -168.0(4)
C25 C31 C26 C32 -178.8(5)
C25 C31 C30 C29 179.7(5)
C30 C31 C26 C32 -1.7(7)
C30 C31 C25 N4 161.6(4)
C30 C31 C25 O5 -17.7(7)
C32 C27 C29 C30 1.2(8)
C38 C37 C36 C35 0.2(7)
C38 C39 C40 C35 -1.3(7)
C38 N7 C48 C47 -174.9(4)
C38 N7 C48 O4 4.8(7)
C37 C38 C39 C40 1.7(7)
C37 C38 N7 C48 -52.9(6)
C39 C38 C37 C36 -1.1(7)
C39 C38 N7 C48 127.0(5)
C36 C35 C40 C39 0.4(7)
C36 C35 O2 C34 -13.2(6)
C40 C35 C36 C37 0.1(7)
C40 C35 O2 C34 167.9(4)
C33 N1 C1 C2 -63.8(5)
C33 N1 C17 C18 -135.0(4)
C33 C34 O2 C35 -167.4(4)
C47 C41 C42 C43 1.2(8)
C47 C46 C44 C43 -0.8(7)
C41 C47 C46 C44 -2.0(7)
C41 C47 C48 N7 170.6(5)
C41 C47 C48 O4 -9.1(7)
C46 C47 C41 C42 1.8(7)
C46 C47 C48 N7 -6.4(7)
C46 C47 C48 O4 173.9(5)
C42 C43 C44 C46 3.8(8)
C44 C43 C42 C41 -4.1(8)
C45 C43 C42 C41 174.9(5)
C45 C43 C44 C46 -175.2(4)
N7 C38 C37 C36 178.7(4)
N7 C38 C39 C40 -178.2(4)
O1 C3 C4 C5 177.4(4)
O1 C3 C8 C7 -177.7(4)
O1 C2 C1 N1 64.7(5)
O3 C19 C20 C21 -176.2(4)
O2 C35 C36 C37 -178.7(4)
O2 C35 C40 C39 179.4(4)
O2 C34 C33 N1 62.0(5)
C48 C47 C41 C42 -175.3(5)
C48 C47 C46 C44 175.0(5)
